data_1517681
loop_
_publ_author_name
'He, Xin'
'Wang, Yuechao'
'Gao, Cai-Yan'
'Jiang, Hong'
'Zhao, Liang'

_publ_section_title
;
 A macrocycle-assisted nanoparticlization process for bulk Ag2S
;
_journal_issue 1
_journal_name_full 'Chem. Sci.'
_journal_page_first 654
_journal_paper_doi 10.1039/C4SC01884B
_journal_volume 6
_journal_year 2015
_chemical_formula_sum 'C40 H36 Ag5 F9 N12 O10 S4'
_chemical_formula_weight 1683.40
_chemical_name_systematic
; 
 ? 
;
_chemical_properties_physical Light-sensitive
_space_group_IT_number 19
_symmetry_cell_setting orthorhombic
_symmetry_space_group_name_Hall 'P 2ac 2ab'
_symmetry_space_group_name_H-M 'P 21 21 21'
_atom_sites_solution_hydrogens geom
_atom_sites_solution_primary direct
_atom_sites_solution_secondary difmap
_audit_creation_method SHELXL-97
_cell_angle_alpha 90.00
_cell_angle_beta 90.00
_cell_angle_gamma 90.00
_cell_formula_units_Z 4
_cell_length_a 10.570(2)
_cell_length_b 21.277(4)
_cell_length_c 23.103(5)
_cell_measurement_reflns_used 13834
_cell_measurement_temperature 173(2)
_cell_measurement_theta_max 31.1945
_cell_measurement_theta_min 1.9143
_cell_volume 5195.8(18)
_computing_structure_refinement 'SHELXL-97 (Sheldrick, 1997)'
_computing_structure_solution 'SHELXS-97 (Sheldrick, 1990)'
_diffrn_ambient_temperature 173(2)
_diffrn_detector_area_resol_mean 28.5714
_diffrn_measured_fraction_theta_full 0.998
_diffrn_measured_fraction_theta_max 0.998
_diffrn_measurement_device_type 'Saturn724+ (2x2 bin mode)'
_diffrn_measurement_method dtprofit.ref
_diffrn_radiation_monochromator graphite
_diffrn_radiation_source 'fine-focus sealed tube'
_diffrn_radiation_type MoK\a
_diffrn_radiation_wavelength 0.71073
_diffrn_reflns_av_R_equivalents 0.0615
_diffrn_reflns_av_sigmaI/netI 0.0718
_diffrn_reflns_limit_h_max 12
_diffrn_reflns_limit_h_min -12
_diffrn_reflns_limit_k_max 25
_diffrn_reflns_limit_k_min -24
_diffrn_reflns_limit_l_max 24
_diffrn_reflns_limit_l_min -27
_diffrn_reflns_number 22730
_diffrn_reflns_theta_full 25.01
_diffrn_reflns_theta_max 25.01
_diffrn_reflns_theta_min 1.30
_exptl_absorpt_coefficient_mu 2.112
_exptl_absorpt_correction_T_max 1.00000
_exptl_absorpt_correction_T_min 0.63475
_exptl_absorpt_correction_type multi-scan
_exptl_crystal_colour Colorless
_exptl_crystal_density_diffrn 2.152
_exptl_crystal_density_method 'not measured'
_exptl_crystal_description Plate
_exptl_crystal_F_000 3280
_exptl_crystal_recrystallization_method 'Re-crystallisation from solvent: Methanol DCM Ether'
_exptl_crystal_size_max 0.533
_exptl_crystal_size_mid 0.186
_exptl_crystal_size_min 0.106
_refine_diff_density_max 1.639
_refine_diff_density_min -3.492
_refine_diff_density_rms 0.255
_refine_ls_abs_structure_details 'Flack H D (1983), Acta Cryst. A39, 876-881'
_refine_ls_abs_structure_Flack 0.53(10)
_refine_ls_extinction_method none
_refine_ls_goodness_of_fit_ref 1.127
_refine_ls_hydrogen_treatment constr
_refine_ls_matrix_type full
_refine_ls_number_parameters 806
_refine_ls_number_reflns 9098
_refine_ls_number_restraints 487
_refine_ls_restrained_S_all 1.115
_refine_ls_R_factor_all 0.1517
_refine_ls_R_factor_gt 0.1363
_refine_ls_shift/su_max 0.000
_refine_ls_shift/su_mean 0.000
_refine_ls_structure_factor_coef Fsqd
_refine_ls_weighting_details 'calc w=1/[\s^2^(Fo^2^)+(0.1978P)^2^+59.5482P] where P=(Fo^2^+2Fc^2^)/3'
_refine_ls_weighting_scheme calc
_refine_ls_wR_factor_gt 0.3604
_refine_ls_wR_factor_ref 0.3768
_reflns_number_gt 7436
_reflns_number_total 9098
_reflns_threshold_expression >2sigma(I)
_cod_data_source_file c4sc01884b2.cif
_cod_data_source_block y
_cod_depositor_comments
;
The following automatic conversions were performed:

'_symmetry_cell_setting' value 'Orthorhombic' changed to
'orthorhombic' according to
/usr/data/users/saulius/crontab/automatic-downloads/rss-feeds/RSC/lib/dictionaries/cif_core.dic
dictionary named 'cif_core.dic' version 2.4.2 from
2011-04-26.

'_exptl_absorpt_correction_type' value 'Multi-scan'
changed to 'multi-scan' according to
/usr/data/users/saulius/crontab/automatic-downloads/rss-feeds/RSC/lib/dictionaries/cif_core.dic
dictionary named 'cif_core.dic' version 2.4.2 from
2011-04-26.

'_refine_ls_hydrogen_treatment' value 'Constr' changed
to 'constr' according to
/usr/data/users/saulius/crontab/automatic-downloads/rss-feeds/RSC/lib/dictionaries/cif_core.dic
dictionary named 'cif_core.dic' version 2.4.2 from 2011-04-26.

Automatic conversion script
Id: cif_fix_values 2281 2013-09-26 08:29:07Z andrius 

 Adding full bibliography for 1517680--1517683.cif.
;
_cod_original_cell_volume 5195.6(18)
_cod_original_sg_symbol_H-M P2(1)2(1)2(1)
_cod_database_code 1517681

loop_
_symmetry_equiv_pos_as_xyz
'x, y, z'
'-x+1/2, -y, z+1/2'
'-x, y+1/2, -z+1/2'
'x+1/2, -y+1/2, -z'

loop_
_atom_site_label
_atom_site_type_symbol
_atom_site_fract_x
_atom_site_fract_y
_atom_site_fract_z
_atom_site_U_iso_or_equiv
_atom_site_adp_type
_atom_site_occupancy
_atom_site_symmetry_multiplicity
_atom_site_calc_flag
_atom_site_refinement_flags
_atom_site_disorder_assembly
_atom_site_disorder_group
Ag1 Ag 1.0219(2) 0.58098(8) 0.11332(9) 0.0702(6) Uani 1 1 d . A .
Ag2 Ag 0.9909(2) 0.50138(18) -0.02264(15) 0.0545(9) Uani 0.80 1 d P A .
Ag2' Ag 1.020(2) 0.4882(7) -0.0221(7) 0.105(8) Uani 0.20 1 d P A .
Ag3 Ag 1.0239(7) 0.4223(4) 0.1115(4) 0.0567(19) Uani 0.60 1 d P A .
Ag3' Ag 1.0152(13) 0.4148(6) 0.1177(7) 0.079(5) Uani 0.40 1 d P A .
Ag4 Ag 0.6799(3) 0.5005(2) 0.08087(15) 0.1588(16) Uani 1 1 d . . .
Ag5 Ag 0.8434(4) 0.4013(3) 0.0124(3) 0.0612(14) Uani 0.35 1 d P A .
Ag5' Ag 0.8364(8) 0.3632(4) 0.0061(3) 0.0245(16) Uiso 0.15 1 d P . .
Ag6' Ag 0.8343(13) 0.6349(6) -0.0034(5) 0.055(3) Uani 0.15 1 d P . .
Ag6 Ag 0.8340(7) 0.6033(5) 0.0157(3) 0.101(3) Uani 0.35 1 d P A .
N1 N 1.0224(10) 0.5018(7) -0.1151(4) 0.059(4) Uani 1 1 d G . .
C1 C 1.0163(18) 0.4457(5) -0.1457(7) 0.078(7) Uani 1 1 d GU A .
C2 C 1.004(2) 0.4465(5) -0.2056(7) 0.134(14) Uani 1 1 d GU A .
H2A H 1.0002 0.4090 -0.2261 0.160 Uiso 1 1 calc R . .
C3 C 0.9982(14) 0.5035(7) -0.2349(4) 0.063(5) Uani 1 1 d GU A .
H3A H 0.9901 0.5041 -0.2750 0.076 Uiso 1 1 calc R . .
C4 C 1.0042(11) 0.5597(5) -0.2043(4) 0.036(4) Uani 1 1 d GU A .
H4A H 1.0002 0.5978 -0.2238 0.044 Uiso 1 1 calc R . .
C5 C 1.0163(12) 0.5588(5) -0.1444(4) 0.039(4) Uani 1 1 d GU A .
N2 N 1.004(3) 0.6160(18) -0.1160(11) 0.133(13) Uani 1 1 d . . .
C6 C 0.908(3) 0.6735(15) -0.1163(15) 0.105(10) Uani 1 1 d U A .
H6A H 0.8544 0.6707 -0.1498 0.158 Uiso 1 1 calc R . .
H6B H 0.9543 0.7123 -0.1174 0.158 Uiso 1 1 calc R . .
H6C H 0.8568 0.6722 -0.0820 0.158 Uiso 1 1 calc R . .
N3 N 1.0326(7) 0.6567(4) -0.0232(4) 0.027(3) Uani 1 1 d GU A .
C7 C 1.0785(9) 0.6138(5) -0.0634(4) 0.053(5) Uani 1 1 d GU A .
C8 C 1.1982(10) 0.5878(5) -0.0563(4) 0.050(5) Uani 1 1 d GU . .
H8A H 1.2290 0.5591 -0.0832 0.060 Uiso 1 1 calc R A .
C9 C 1.2719(7) 0.6047(5) -0.0090(5) 0.038(4) Uani 1 1 d GU A .
H9A H 1.3520 0.5874 -0.0042 0.046 Uiso 1 1 calc R . .
C10 C 1.2260(8) 0.6476(5) 0.0313(4) 0.029(3) Uani 1 1 d GU . .
H10A H 1.2753 0.6590 0.0629 0.035 Uiso 1 1 calc R A .
C11 C 1.1063(9) 0.6736(4) 0.0242(3) 0.030(3) Uani 1 1 d GU A .
N4 N 1.0529(18) 0.7128(8) 0.0602(8) 0.058(5) Uani 1 1 d U . .
C12 C 0.979(3) 0.7656(11) 0.0388(9) 0.072(7) Uani 1 1 d . A .
H12A H 0.9550 0.7579 -0.0007 0.108 Uiso 1 1 calc R . .
H12B H 1.0287 0.8033 0.0408 0.108 Uiso 1 1 calc R . .
H12C H 0.9043 0.7704 0.0621 0.108 Uiso 1 1 calc R . .
N5 N 1.1158(10) 0.6630(3) 0.1494(4) 0.027(3) Uani 1 1 d G . .
C13 C 1.1018(12) 0.7188(4) 0.1187(3) 0.053(5) Uani 1 1 d GU A .
C14 C 1.1221(13) 0.7760(3) 0.1462(4) 0.049(5) Uani 1 1 d GU A .
H14A H 1.1127 0.8134 0.1257 0.059 Uiso 1 1 calc R . .
C15 C 1.1564(13) 0.7775(4) 0.2043(5) 0.033(3) Uani 1 1 d GU A .
H15A H 1.1699 0.8158 0.2226 0.040 Uiso 1 1 calc R . .
C16 C 1.1704(15) 0.7217(5) 0.2349(4) 0.069(7) Uani 1 1 d GU A .
H16A H 1.1933 0.7227 0.2737 0.083 Uiso 1 1 calc R . .
C17 C 1.1501(13) 0.6644(4) 0.2074(4) 0.051(5) Uani 1 1 d G A .
N6 N 1.1513(14) 0.6066(6) 0.2330(6) 0.035(3) Uani 1 1 d U . .
C18 C 1.152(2) 0.6017(9) 0.2938(7) 0.046(4) Uani 1 1 d U A .
H18A H 1.1682 0.5589 0.3047 0.069 Uiso 1 1 calc R . .
H18B H 1.0708 0.6143 0.3086 0.069 Uiso 1 1 calc R . .
H18C H 1.2163 0.6284 0.3094 0.069 Uiso 1 1 calc R . .
N7 N 1.1670(8) 0.5053(4) 0.2270(3) 0.035(3) Uani 1 1 d GU . .
C19 C 1.2128(11) 0.5615(4) 0.2046(5) 0.053(6) Uani 1 1 d G A .
C20 C 1.2912(10) 0.5610(4) 0.1563(5) 0.034(4) Uani 1 1 d GU A .
H20A H 1.3219 0.5986 0.1413 0.041 Uiso 1 1 calc R . .
C21 C 1.3238(9) 0.5043(5) 0.1304(3) 0.059(5) Uani 1 1 d G A .
H21A H 1.3763 0.5040 0.0981 0.070 Uiso 1 1 calc R . .
C22 C 1.2781(10) 0.4481(4) 0.1527(4) 0.035(4) Uani 1 1 d GU A .
H22A H 1.2999 0.4102 0.1354 0.042 Uiso 1 1 calc R . .
C23 C 1.1997(9) 0.4486(3) 0.2010(4) 0.024(3) Uani 1 1 d GU A .
N8 N 1.1818(12) 0.3867(5) 0.2312(5) 0.026(3) Uani 1 1 d U . .
C24 C 1.156(3) 0.3848(11) 0.2969(11) 0.070(6) Uani 1 1 d U A .
H24A H 1.1195 0.3449 0.3070 0.105 Uiso 1 1 calc R . .
H24B H 1.0978 0.4178 0.3070 0.105 Uiso 1 1 calc R . .
H24C H 1.2337 0.3905 0.3176 0.105 Uiso 1 1 calc R . .
N9 N 1.1022(14) 0.3325(5) 0.1459(5) 0.071(6) Uani 1 1 d GU . .
C25 C 1.1526(12) 0.3317(5) 0.2015(5) 0.032(3) Uani 1 1 d GU A .
C26 C 1.1774(15) 0.2748(6) 0.2287(5) 0.053(5) Uani 1 1 d GU A .
H26A H 1.2111 0.2743 0.2659 0.064 Uiso 1 1 calc R . .
C27 C 1.1518(18) 0.2186(5) 0.2004(7) 0.140(17) Uani 1 1 d G A .
H27A H 1.1684 0.1805 0.2186 0.169 Uiso 1 1 calc R . .
C28 C 1.1014(17) 0.2193(5) 0.1448(7) 0.073(7) Uani 1 1 d GU A .
H28A H 1.0843 0.1817 0.1258 0.087 Uiso 1 1 calc R . .
C29 C 1.0766(15) 0.2763(6) 0.1176(5) 0.056(5) Uani 1 1 d GDU A .
N10 N 1.0539(17) 0.2822(8) 0.0641(7) 0.061(5) Uani 1 1 d D . .
C30 C 0.968(3) 0.2282(12) 0.0490(11) 0.136(17) Uani 1 1 d D A .
H30A H 0.9442 0.2063 0.0837 0.204 Uiso 1 1 calc R . .
H30B H 1.0113 0.1999 0.0234 0.204 Uiso 1 1 calc R . .
H30C H 0.8934 0.2440 0.0302 0.204 Uiso 1 1 calc R . .
N11 N 1.0487(12) 0.3373(7) -0.0242(7) 0.086(7) Uani 1 1 d GU A .
C31 C 1.1193(16) 0.3226(7) 0.0247(7) 0.098(10) Uani 1 1 d GU A .
C32 C 1.2362(15) 0.3509(7) 0.0337(5) 0.074(7) Uani 1 1 d G . .
H32A H 1.2834 0.3410 0.0664 0.089 Uiso 1 1 calc R A .
C33 C 1.2824(11) 0.3941(6) -0.0062(6) 0.054(5) Uani 1 1 d GU A .
H33A H 1.3605 0.4131 -0.0002 0.065 Uiso 1 1 calc R . .
C34 C 1.2117(11) 0.4089(5) -0.0551(5) 0.037(4) Uani 1 1 d GU . .
H34A H 1.2426 0.4377 -0.0818 0.045 Uiso 1 1 calc R A .
C35 C 1.0949(11) 0.3805(6) -0.0641(5) 0.050(5) Uani 1 1 d GU A .
N12 N 1.0213(15) 0.3911(6) -0.1135(7) 0.045(4) Uani 1 1 d U . .
C36 C 0.9284(18) 0.3414(8) -0.1371(8) 0.045(4) Uani 1 1 d U A .
H36A H 0.9346 0.3039 -0.1143 0.068 Uiso 1 1 calc R . .
H36B H 0.9492 0.3321 -0.1766 0.068 Uiso 1 1 calc R . .
H36C H 0.8437 0.3575 -0.1351 0.068 Uiso 1 1 calc R . .
S1 S 0.9130(7) 0.5005(4) 0.0692(3) 0.0904(19) Uani 1 1 d . A .
S2 S 0.6971(15) 0.3074(10) 0.1215(8) 0.232(16) Uani 0.654(14) 1 d PD A 1
O1 O 0.690(3) 0.3322(12) 0.0582(11) 0.089(11) Uani 0.654(14) 1 d PDU A 1
O2 O 0.802(2) 0.3386(13) 0.1590(13) 0.093(13) Uani 0.654(14) 1 d PD A 1
O3 O 0.6808(19) 0.2365(8) 0.1304(8) 0.047(5) Uani 0.654(14) 1 d PDU A 1
F11 F 0.542(5) 0.4050(17) 0.124(3) 0.32(5) Uani 0.654(14) 1 d PDU A 1
F12 F 0.4520(19) 0.3200(17) 0.1435(19) 0.145(14) Uani 0.654(14) 1 d PDU A 1
F13 F 0.568(6) 0.363(4) 0.205(2) 1.0(2) Uiso 0.654(14) 1 d PD A 1
C37 C 0.563(4) 0.349(2) 0.1489(17) 0.100 Uiso 0.654(14) 1 d PD A 1
S2' S 0.6004(13) 0.3530(6) 0.1012(5) 0.045(4) Uani 0.346(14) 1 d PD A 2
O1' O 0.578(5) 0.415(2) 0.1004(17) 0.11(2) Uani 0.346(14) 1 d PDU A 2
O2' O 0.505(5) 0.315(2) 0.1157(18) 0.100 Uiso 0.346(14) 1 d PD A 2
O3' O 0.696(5) 0.331(3) 0.0693(17) 0.24(9) Uani 0.346(14) 1 d PDU A 2
F11' F 0.574(2) 0.3095(11) 0.2080(7) 0.040(7) Uani 0.346(14) 1 d PDU A 2
F12' F 0.8186(18) 0.3171(10) 0.1473(11) 0.022(6) Uani 0.346(14) 1 d PDU A 2
F13' F 0.685(3) 0.4325(13) 0.1806(12) 0.100 Uiso 0.346(14) 1 d PD A 2
C37' C 0.6811(18) 0.3527(9) 0.1695(7) 0.069(18) Uiso 0.346(14) 1 d PD A 2
S3 S 0.5909(9) 0.4659(4) -0.0573(4) 0.029(3) Uani 0.398(16) 1 d PDU A 1
O4 O 0.498(3) 0.452(2) -0.1003(17) 0.200 Uiso 0.398(16) 1 d PD A 1
O5 O 0.706(4) 0.4299(18) -0.0593(17) 0.100 Uiso 0.398(16) 1 d PD A 1
O6 O 0.544(2) 0.4802(11) -0.0002(10) 0.025(6) Uani 0.398(16) 1 d PDU A 1
F21 F 0.705(2) 0.5398(11) -0.1335(10) 0.051(7) Uani 0.398(16) 1 d PDU A 1
F22 F 0.731(3) 0.5671(11) -0.0406(14) 0.051(9) Uani 0.398(16) 1 d PDU A 1
F23 F 0.547(3) 0.5850(8) -0.0842(14) 0.079(12) Uani 0.398(16) 1 d PDU A 1
C38 C 0.649(3) 0.547(3) -0.0814(13) 0.08(2) Uani 0.398(16) 1 d PDU A 1
S3' S 0.6011(12) 0.5344(7) -0.0600(5) 0.102(6) Uani 0.602(16) 1 d PD A 2
O4' O 0.506(2) 0.5578(11) -0.0987(10) 0.059(6) Uani 0.602(16) 1 d PDU A 2
O5' O 0.712(2) 0.5716(10) -0.0583(11) 0.043(6) Uani 0.602(16) 1 d PDU A 2
O6' O 0.551(3) 0.5225(18) -0.0032(11) 0.101(11) Uani 0.602(16) 1 d PDU A 2
F21' F 0.684(3) 0.445(5) -0.1368(12) 0.46(9) Uani 0.602(16) 1 d PD A 2
F22' F 0.537(2) 0.4175(12) -0.0917(11) 0.085(8) Uani 0.602(16) 1 d PDU A 2
F23' F 0.704(4) 0.420(2) -0.0550(18) 0.174(19) Uani 0.602(16) 1 d PDU A 2
C38' C 0.631(2) 0.4564(8) -0.0866(11) 0.035(6) Uani 0.602(16) 1 d PDU A 2
S4 S 0.5794(8) 0.6531(5) 0.1383(6) 0.069(5) Uani 0.52(3) 1 d PDU A 1
O7 O 0.608(2) 0.5853(9) 0.1349(10) 0.042(6) Uani 0.52(3) 1 d PDU A 1
O8 O 0.555(2) 0.6723(13) 0.1991(9) 0.100 Uiso 0.52(3) 1 d PD A 1
O9 O 0.4719(18) 0.6683(10) 0.1010(10) 0.037(6) Uani 0.52(3) 1 d PDU A 1
S4' S 0.5820(15) 0.6699(11) 0.1560(9) 0.200 Uiso 0.48(3) 1 d PD A 2
O7' O 0.585(3) 0.6033(14) 0.1578(16) 0.080(12) Uani 0.48(3) 1 d PDU A 2
O8' O 0.607(3) 0.6964(12) 0.2106(11) 0.048(8) Uani 0.48(3) 1 d PDU A 2
O9' O 0.4660(16) 0.6923(8) 0.1325(10) 0.017(5) Uani 0.48(3) 1 d PDU A 2
F31 F 0.714(4) 0.6657(14) 0.0647(11) 0.213(15) Uiso 1 1 d D A .
F32 F 0.793(8) 0.673(2) 0.153(2) 0.60(6) Uiso 1 1 d D A .
F33 F 0.722(2) 0.7592(7) 0.1110(15) 0.226(19) Uani 1 1 d D A .
C39 C 0.7132(9) 0.6982(4) 0.1138(5) 0.012(2) Uiso 1 1 d D . .
C40 C 0.838(4) 0.5168(13) 0.2328(16) 0.113(11) Uani 1 1 d DU . .
O10' O 0.878(5) 0.580(2) 0.207(2) 0.034(15) Uiso 0.22(3) 1 d PD B 1
O10 O 0.866(6) 0.449(2) 0.215(2) 0.20(2) Uiso 0.78(3) 1 d PD B 2

loop_
_atom_site_aniso_label
_atom_site_aniso_U_11
_atom_site_aniso_U_22
_atom_site_aniso_U_33
_atom_site_aniso_U_23
_atom_site_aniso_U_13
_atom_site_aniso_U_12
Ag1 0.0836(14) 0.0682(10) 0.0587(11) -0.0011(9) -0.0200(11) -0.0146(10)
Ag2 0.0411(9) 0.083(3) 0.0389(12) -0.0128(17) 0.0023(7) 0.0067(15)
Ag2' 0.24(2) 0.031(4) 0.039(6) 0.005(3) 0.041(9) 0.063(8)
Ag3 0.061(3) 0.054(4) 0.055(3) -0.021(2) -0.005(3) -0.015(3)
Ag3' 0.141(11) 0.034(3) 0.062(5) -0.002(3) -0.059(6) 0.023(5)
Ag4 0.0869(17) 0.239(4) 0.151(3) -0.097(3) 0.0093(17) -0.017(3)
Ag5 0.0273(19) 0.072(3) 0.085(4) 0.005(3) 0.017(2) 0.010(2)
Ag6' 0.067(7) 0.073(7) 0.024(6) 0.033(5) -0.021(5) -0.025(6)
Ag6 0.064(4) 0.211(10) 0.028(3) 0.013(4) -0.008(3) 0.020(5)
N1 0.036(7) 0.096(12) 0.045(8) 0.019(10) 0.007(6) -0.017(11)
C1 0.078(7) 0.079(7) 0.078(7) 0.0001(10) -0.0001(10) -0.0001(10)
C2 0.132(17) 0.139(16) 0.130(17) -0.006(10) 0.000(10) -0.012(10)
C3 0.054(8) 0.079(9) 0.056(8) 0.010(8) 0.009(6) -0.009(8)
C4 0.025(6) 0.050(7) 0.034(7) -0.002(6) -0.008(6) 0.001(6)
C5 0.021(6) 0.065(8) 0.030(7) 0.011(6) -0.003(5) 0.002(6)
N2 0.082(17) 0.25(4) 0.070(16) -0.08(2) 0.011(15) -0.05(2)
C6 0.103(13) 0.103(12) 0.110(13) 0.012(9) -0.003(9) -0.008(9)
N3 0.033(5) 0.026(5) 0.022(5) 0.009(4) -0.006(5) 0.001(4)
C7 0.047(8) 0.071(9) 0.040(8) 0.019(7) -0.009(7) 0.001(7)
C8 0.038(7) 0.072(9) 0.039(8) 0.022(7) -0.012(7) 0.005(7)
C9 0.036(7) 0.048(7) 0.031(7) 0.006(6) 0.001(6) -0.022(6)
C10 0.016(5) 0.042(7) 0.030(7) 0.018(6) -0.006(5) -0.002(5)
C11 0.042(7) 0.032(6) 0.015(6) 0.019(5) -0.005(5) 0.005(5)
N4 0.059(8) 0.053(7) 0.062(8) 0.003(6) 0.003(7) 0.022(7)
C12 0.092(19) 0.089(16) 0.035(11) -0.004(10) 0.008(12) 0.039(15)
N5 0.022(6) 0.027(6) 0.032(7) 0.009(5) 0.020(5) -0.001(5)
C13 0.051(8) 0.049(7) 0.060(9) 0.012(7) -0.003(7) 0.025(7)
C14 0.046(8) 0.047(7) 0.054(8) 0.001(7) 0.016(7) 0.000(7)
C15 0.051(7) 0.013(5) 0.035(7) 0.004(5) -0.006(6) -0.015(5)
C16 0.073(10) 0.069(9) 0.066(10) 0.003(8) 0.005(8) -0.003(8)
C17 0.057(12) 0.045(10) 0.050(12) -0.004(9) -0.001(10) 0.005(9)
N6 0.035(3) 0.035(3) 0.035(3) -0.0001(10) 0.0001(10) -0.0001(10)
C18 0.062(8) 0.057(8) 0.019(6) -0.010(6) 0.008(6) 0.005(7)
N7 0.039(5) 0.039(6) 0.026(5) -0.017(5) 0.001(4) 0.011(6)
C19 0.042(10) 0.043(10) 0.075(15) -0.009(9) -0.020(11) -0.021(8)
C20 0.029(6) 0.040(7) 0.034(7) 0.000(6) 0.000(6) -0.018(6)
C21 0.064(11) 0.090(14) 0.022(7) 0.018(10) 0.000(7) 0.046(13)
C22 0.040(7) 0.028(6) 0.039(7) 0.004(6) 0.004(6) -0.005(6)
C23 0.026(6) 0.028(6) 0.017(6) 0.004(5) -0.001(5) 0.013(5)
N8 0.026(5) 0.026(5) 0.026(6) 0.007(4) 0.002(5) 0.020(5)
C24 0.075(9) 0.067(8) 0.068(9) -0.006(6) -0.008(6) -0.006(6)
N9 0.078(9) 0.072(8) 0.063(9) -0.005(7) -0.003(8) -0.008(8)
C25 0.029(6) 0.043(7) 0.023(6) 0.002(6) 0.008(6) -0.014(6)
C26 0.060(9) 0.052(8) 0.046(8) -0.010(7) -0.002(7) 0.014(7)
C27 0.10(3) 0.15(3) 0.17(4) 0.04(3) 0.07(3) -0.03(2)
C28 0.079(10) 0.068(9) 0.072(10) 0.003(8) 0.000(8) -0.006(8)
C29 0.067(9) 0.047(8) 0.055(9) 0.001(7) 0.010(7) -0.008(7)
N10 0.078(13) 0.075(11) 0.030(8) -0.016(8) 0.005(9) 0.015(10)
C30 0.08(2) 0.09(2) 0.24(5) -0.08(3) -0.02(2) -0.059(18)
N11 0.086(7) 0.086(7) 0.086(7) -0.0001(10) -0.0001(10) 0.0000(10)
C31 0.100(13) 0.099(12) 0.094(13) 0.007(9) -0.001(9) 0.005(9)
C32 0.088(19) 0.058(13) 0.076(18) 0.001(12) 0.022(15) 0.014(13)
C33 0.054(8) 0.064(9) 0.044(8) -0.009(7) -0.002(7) -0.009(7)
C34 0.030(7) 0.036(7) 0.046(8) 0.008(6) 0.016(6) -0.010(6)
C35 0.052(8) 0.056(8) 0.044(8) -0.008(7) 0.007(7) 0.009(7)
N12 0.047(7) 0.041(6) 0.046(7) -0.031(5) -0.017(6) -0.017(6)
C36 0.050(8) 0.051(7) 0.036(7) 0.003(6) -0.016(7) -0.011(6)
S1 0.099(5) 0.099(4) 0.074(4) 0.012(5) 0.001(3) 0.033(5)
S2 0.084(12) 0.45(5) 0.16(2) 0.04(3) 0.010(13) -0.09(2)
O1 0.085(14) 0.103(14) 0.079(13) 0.003(9) -0.003(9) 0.005(9)
O2 0.021(11) 0.10(3) 0.16(3) -0.01(2) -0.027(15) 0.019(14)
O3 0.049(8) 0.036(7) 0.057(9) 0.002(7) -0.006(7) 0.004(7)
F11 0.32(5) 0.32(5) 0.32(5) -0.001(10) -0.001(10) 0.001(10)
F12 0.133(16) 0.153(16) 0.150(16) 0.007(10) 0.002(10) 0.003(10)
S2' 0.051(8) 0.051(7) 0.032(7) 0.001(5) -0.016(6) -0.010(6)
O1' 0.11(2) 0.11(2) 0.11(2) 0.003(10) 0.009(10) -0.001(10)
O3' 0.24(9) 0.24(9) 0.24(9) -0.002(10) 0.000(10) 0.001(10)
F11' 0.043(10) 0.050(10) 0.026(10) -0.006(8) 0.000(8) 0.017(8)
F12' 0.031(11) 0.005(8) 0.031(9) -0.004(7) -0.008(8) 0.003(7)
S3 0.029(5) 0.022(5) 0.036(6) 0.004(4) 0.005(4) 0.010(3)
O6 0.025(9) 0.026(9) 0.025(9) 0.003(7) 0.002(7) -0.003(7)
F21 0.052(10) 0.052(10) 0.050(10) 0.008(8) 0.017(8) -0.014(8)
F22 0.049(12) 0.045(12) 0.058(13) 0.002(9) -0.010(9) -0.014(8)
F23 0.078(14) 0.075(14) 0.084(14) 0.006(9) 0.001(9) 0.006(9)
C38 0.07(2) 0.08(2) 0.08(2) -0.001(10) 0.001(10) 0.000(10)
S3' 0.074(8) 0.163(15) 0.070(8) 0.017(8) 0.011(7) 0.059(9)
O4' 0.065(10) 0.057(9) 0.057(9) 0.008(8) -0.014(8) 0.010(8)
O5' 0.047(10) 0.035(9) 0.048(10) 0.005(7) -0.016(8) -0.019(7)
O6' 0.101(14) 0.107(14) 0.095(14) 0.000(9) -0.003(9) 0.011(9)
F21' 0.10(3) 1.2(3) 0.040(18) 0.04(6) -0.002(18) -0.12(7)
F22' 0.082(11) 0.088(10) 0.086(11) -0.008(8) 0.001(8) -0.005(8)
F23' 0.18(2) 0.17(2) 0.17(2) -0.004(10) 0.003(10) 0.005(10)
C38' 0.035(6) 0.035(6) 0.035(6) 0.0000(10) 0.0001(10) -0.0001(10)
S4 0.041(5) 0.066(7) 0.100(8) 0.023(5) -0.014(5) -0.005(4)
O7 0.043(9) 0.037(9) 0.047(10) 0.002(8) -0.005(8) 0.017(7)
O9 0.032(8) 0.040(9) 0.038(10) 0.003(8) 0.002(7) -0.005(7)
O7' 0.086(14) 0.072(14) 0.082(14) 0.004(9) 0.011(9) 0.008(9)
O8' 0.049(11) 0.052(10) 0.044(10) -0.003(8) 0.001(8) -0.001(8)
O9' 0.013(7) 0.013(7) 0.026(9) 0.005(6) 0.001(6) 0.000(6)
F33 0.109(15) 0.038(8) 0.53(6) -0.082(18) -0.08(3) 0.006(9)
C40 0.112(13) 0.115(14) 0.113(13) -0.003(9) -0.001(9) 0.004(9)

loop_
_atom_type_symbol
_atom_type_description
_atom_type_scat_dispersion_real
_atom_type_scat_dispersion_imag
_atom_type_scat_source
C C 0.0033 0.0016 'International Tables Vol C Tables 4.2.6.8 and 6.1.1.4'
N N 0.0061 0.0033 'International Tables Vol C Tables 4.2.6.8 and 6.1.1.4'
O O 0.0106 0.0060 'International Tables Vol C Tables 4.2.6.8 and 6.1.1.4'
F F 0.0171 0.0103 'International Tables Vol C Tables 4.2.6.8 and 6.1.1.4'
S S 0.1246 0.1234 'International Tables Vol C Tables 4.2.6.8 and 6.1.1.4'
Ag Ag -0.8971 1.1015 'International Tables Vol C Tables 4.2.6.8 and 6.1.1.4'
H H 0.0000 0.0000 'International Tables Vol C Tables 4.2.6.8 and 6.1.1.4'

loop_
_geom_angle_atom_site_label_1
_geom_angle_atom_site_label_2
_geom_angle_atom_site_label_3
_geom_angle
N5 Ag1 S1 174.6(3)
N5 Ag1 Ag6 117.2(3)
S1 Ag1 Ag6 57.4(3)
N5 Ag1 Ag3 143.6(3)
S1 Ag1 Ag3 41.7(2)
Ag6 Ag1 Ag3 98.7(3)
N1 Ag2 S1 167.6(4)
N1 Ag2 Ag5 112.3(4)
S1 Ag2 Ag5 61.0(3)
N1 Ag2 Ag6 113.0(4)
S1 Ag2 Ag6 60.6(3)
Ag5 Ag2 Ag6 99.6(2)
N1 Ag2 Ag6' 101.9(4)
S1 Ag2 Ag6' 72.7(3)
Ag5 Ag2 Ag6' 109.8(2)
Ag6 Ag2 Ag6' 12.4(2)
N1 Ag2' S1 149.3(9)
N1 Ag2' C35 75.3(6)
S1 Ag2' C35 124.2(7)
N1 Ag2' Ag5 112.7(9)
S1 Ag2' Ag5 60.0(5)
C35 Ag2' Ag5 73.9(5)
N1 Ag2' Ag6 100.0(6)
S1 Ag2' Ag6 53.2(4)
C35 Ag2' Ag6 160.4(9)
Ag5 Ag2' Ag6 91.0(5)
N1 Ag2' Ag5' 107.8(8)
S1 Ag2' Ag5' 69.1(5)
C35 Ag2' Ag5' 63.4(5)
Ag5 Ag2' Ag5' 10.52(18)
Ag6 Ag2' Ag5' 101.2(6)
N9 Ag3 S1 168.2(6)
N9 Ag3 Ag5 112.3(4)
S1 Ag3 Ag5 56.7(3)
N9 Ag3 Ag1 148.8(5)
S1 Ag3 Ag1 42.7(3)
Ag5 Ag3 Ag1 98.8(3)
N9 Ag3' S1 170.0(9)
N9 Ag3' Ag5 115.7(7)
S1 Ag3' Ag5 55.3(4)
O1' Ag4 O7 112.2(15)
O1' Ag4 O6 73.4(9)
O7 Ag4 O6 111.2(8)
O1' Ag4 O6' 92.9(11)
O7 Ag4 O6' 95.5(10)
O6 Ag4 O6' 21.7(8)
O1' Ag4 S1 121.2(13)
O7 Ag4 S1 112.6(7)
O6 Ag4 S1 120.8(6)
O6' Ag4 S1 118.3(6)
O1' Ag4 Ag6 162.2(12)
O7 Ag4 Ag6 83.4(6)
O6 Ag4 Ag6 93.6(6)
O6' Ag4 Ag6 76.8(7)
S1 Ag4 Ag6 55.1(2)
O1' Ag4 Ag5 79.3(14)
O7 Ag4 Ag5 165.8(6)
O6 Ag4 Ag5 79.5(6)
O6' Ag4 Ag5 92.1(8)
S1 Ag4 Ag5 53.2(2)
Ag6 Ag4 Ag5 86.59(19)
Ag5' Ag5 F23' 89.8(16)
Ag5' Ag5 O5 94.5(13)
F23' Ag5 O5 5(2)
Ag5' Ag5 O1 54.8(10)
F23' Ag5 O1 88.3(13)
O5 Ag5 O1 93.0(13)
Ag5' Ag5 O3' 56.9(14)
F23' Ag5 O3' 93.6(16)
O5 Ag5 O3' 98.2(16)
O1 Ag5 O3' 5.7(12)
Ag5' Ag5 S1 155.8(8)
F23' Ag5 S1 113.8(14)
O5 Ag5 S1 109.3(10)
O1 Ag5 S1 117.5(7)
O3' Ag5 S1 113.2(11)
Ag5' Ag5 Ag2' 132.1(8)
F23' Ag5 Ag2' 97.4(13)
O5 Ag5 Ag2' 92.4(12)
O1 Ag5 Ag2' 170.8(8)
O3' Ag5 Ag2' 165.6(11)
S1 Ag5 Ag2' 53.6(4)
Ag5' Ag5 Ag2 139.1(7)
F23' Ag5 Ag2 91.8(12)
O5 Ag5 Ag2 86.6(11)
O1 Ag5 Ag2 166.1(7)
O3' Ag5 Ag2 163.2(12)
S1 Ag5 Ag2 50.2(2)
Ag2' Ag5 Ag2 8.6(3)
Ag5' Ag5 Ag3 109.5(7)
F23' Ag5 Ag3 160.5(14)
O5 Ag5 Ag3 156.0(10)
O1 Ag5 Ag3 100.5(6)
O3' Ag5 Ag3 94.8(10)
S1 Ag5 Ag3 46.7(2)
Ag2' Ag5 Ag3 72.0(4)
Ag2 Ag5 Ag3 75.6(2)
Ag5' Ag5 Ag3' 106.5(8)
F23' Ag5 Ag3' 162.6(14)
O5 Ag5 Ag3' 158.7(10)
O1 Ag5 Ag3' 96.2(7)
O3' Ag5 Ag3' 90.5(10)
S1 Ag5 Ag3' 49.5(3)
Ag2' Ag5 Ag3' 76.3(5)
Ag2 Ag5 Ag3' 79.9(3)
Ag3 Ag5 Ag3' 4.4(4)
Ag5' Ag5 Ag4 134.0(7)
F23' Ag5 Ag4 82.2(13)
O5 Ag5 Ag4 80.6(9)
O1 Ag5 Ag4 79.7(7)
O3' Ag5 Ag4 78.4(13)
S1 Ag5 Ag4 49.94(19)
Ag2' Ag5 Ag4 93.9(3)
Ag2 Ag5 Ag4 86.59(19)
Ag3 Ag5 Ag4 82.3(2)
Ag3' Ag5 Ag4 82.1(3)
Ag5 Ag5' O1 106.2(11)
Ag5 Ag5' O3' 104.7(17)
O1 Ag5' O3' 6.3(15)
Ag5 Ag5' F23' 69.5(15)
O1 Ag5' F23' 93.9(13)
O3' Ag5' F23' 99.2(17)
Ag5 Ag5' N11 101.0(8)
O1 Ag5' N11 142.3(10)
O3' Ag5' N11 138.6(15)
F23' Ag5' N11 120.2(12)
Ag5 Ag5' O5 66.2(12)
O1 Ag5' O5 96.9(13)
O3' Ag5' O5 102.0(17)
F23' Ag5' O5 4.0(19)
N11 Ag5' O5 117.9(11)
Ag5 Ag5' Ag2' 37.3(6)
O1 Ag5' Ag2' 143.0(9)
O3' Ag5' Ag2' 140.4(15)
F23' Ag5' Ag2' 79.5(12)
N11 Ag5' Ag2' 65.6(4)
O5 Ag5' Ag2' 75.5(11)
Ag6 Ag6' F22 68.2(14)
Ag6 Ag6' F31 81.4(15)
F22 Ag6' F31 102.5(14)
Ag6 Ag6' N3 107.1(14)
F22 Ag6' N3 125.5(12)
F31 Ag6' N3 131.3(11)
Ag6 Ag6' O5' 78.8(12)
F22 Ag6' O5' 10.5(11)
F31 Ag6' O5' 105.0(13)
N3 Ag6' O5' 123.7(9)
Ag6 Ag6' Ag2 50.1(12)
F22 Ag6' Ag2 66.1(10)
F31 Ag6' Ag2 131.4(9)
N3 Ag6' Ag2 71.1(4)
O5' Ag6' Ag2 72.4(8)
Ag6' Ag6 F22 88.1(13)
Ag6' Ag6 F31 76.9(16)
F22 Ag6 F31 106.3(14)
Ag6' Ag6 O5' 80.6(11)
F22 Ag6 O5' 7.5(11)
F31 Ag6 O5' 104.4(12)
Ag6' Ag6 N3 55.4(12)
F22 Ag6 N3 114.7(9)
F31 Ag6 N3 113.1(11)
O5' Ag6 N3 109.8(7)
Ag6' Ag6 S1 161.1(13)
F22 Ag6 S1 99.7(11)
F31 Ag6 S1 116.7(9)
O5' Ag6 S1 106.8(7)
N3 Ag6 S1 105.8(3)
Ag6' Ag6 Ag2 117.5(13)
F22 Ag6 Ag2 79.0(11)
F31 Ag6 Ag2 165.2(9)
O5' Ag6 Ag2 82.5(7)
N3 Ag6 Ag2 75.7(3)
S1 Ag6 Ag2 48.5(2)
Ag6' Ag6 Ag1 122.2(12)
F22 Ag6 Ag1 146.5(11)
F31 Ag6 Ag1 95.1(9)
O5' Ag6 Ag1 153.2(8)
N3 Ag6 Ag1 78.0(3)
S1 Ag6 Ag1 47.1(2)
Ag2 Ag6 Ag1 74.6(2)
Ag6' Ag6 Ag4 148.7(13)
F22 Ag6 Ag4 75.1(9)
F31 Ag6 Ag4 82.7(9)
O5' Ag6 Ag4 81.8(6)
N3 Ag6 Ag4 156.0(4)
S1 Ag6 Ag4 50.1(2)
Ag2 Ag6 Ag4 85.5(3)
Ag1 Ag6 Ag4 82.7(2)
Ag6' Ag6 Ag2' 118.7(13)
F22 Ag6 Ag2' 81.6(11)
F31 Ag6 Ag2' 163.3(9)
O5' Ag6 Ag2' 85.2(8)
N3 Ag6 Ag2' 75.2(4)
S1 Ag6 Ag2' 46.7(4)
Ag2 Ag6 Ag2' 2.7(4)
Ag1 Ag6 Ag2' 71.8(4)
Ag4 Ag6 Ag2' 85.3(4)
C1 N1 C5 120.0
C1 N1 Ag2 119.5(8)
C5 N1 Ag2 118.5(8)
C1 N1 Ag2' 112.9(9)
C5 N1 Ag2' 126.7(9)
Ag2 N1 Ag2' 11.0(4)
N12 C1 C2 123.5(12)
N12 C1 N1 116.5(12)
C2 C1 N1 120.0
C3 C2 C1 120.0
C3 C2 H2A 120.0
C1 C2 H2A 120.0
C4 C3 C2 120.0
C4 C3 H3A 120.0
C2 C3 H3A 120.0
C3 C4 C5 120.0
C3 C4 H4A 120.0
C5 C4 H4A 120.0
N2 C5 C4 116.8(17)
N2 C5 N1 122.6(17)
C4 C5 N1 120.0
C5 N2 C7 109(3)
C5 N2 C6 137(2)
C7 N2 C6 112(2)
N2 C6 H6A 109.5
N2 C6 H6B 109.5
H6A C6 H6B 109.5
N2 C6 H6C 109.5
H6A C6 H6C 109.5
H6B C6 H6C 109.5
C7 N3 C11 120.0
C7 N3 Ag6' 109.5(6)
C11 N3 Ag6' 115.2(6)
C7 N3 Ag6 103.3(5)
C11 N3 Ag6 107.5(5)
Ag6' N3 Ag6 17.6(3)
N3 C7 C8 120.0
N3 C7 N2 110.5(15)
C8 C7 N2 127.3(13)
C7 C8 C9 120.0
C7 C8 H8A 120.0
C9 C8 H8A 120.0
C10 C9 C8 120.0
C10 C9 H9A 120.0
C8 C9 H9A 120.0
C9 C10 C11 120.0
C9 C10 H10A 120.0
C11 C10 H10A 120.0
N4 C11 C10 124.8(11)
N4 C11 N3 115.1(11)
C10 C11 N3 120.0
C11 N4 C12 120.5(17)
C11 N4 C13 119.7(14)
C12 N4 C13 116.1(15)
N4 C12 H12A 109.5
N4 C12 H12B 109.5
H12A C12 H12B 109.5
N4 C12 H12C 109.5
H12A C12 H12C 109.5
H12B C12 H12C 109.5
C13 N5 C17 120.0
C13 N5 Ag1 116.3(5)
C17 N5 Ag1 120.4(5)
N5 C13 C14 120.0
N5 C13 N4 115.9(9)
C14 C13 N4 123.8(9)
C15 C14 C13 120.0
C15 C14 H14A 120.0
C13 C14 H14A 120.0
C14 C15 C16 120.0
C14 C15 H15A 120.0
C16 C15 H15A 120.0
C17 C16 C15 120.0
C17 C16 H16A 120.0
C15 C16 H16A 120.0
N6 C17 C16 126.2(9)
N6 C17 N5 113.6(9)
C16 C17 N5 120.0
C19 N6 C17 116.1(13)
C19 N6 C18 115.9(14)
C17 N6 C18 119.9(13)
N6 C18 H18A 109.5
N6 C18 H18B 109.5
H18A C18 H18B 109.5
N6 C18 H18C 109.5
H18A C18 H18C 109.5
H18B C18 H18C 109.5
C19 N7 C23 120.0
N6 C19 N7 105.5(9)
N6 C19 C20 133.8(9)
N7 C19 C20 120.0
C19 C20 C21 120.0
C19 C20 H20A 120.0
C21 C20 H20A 120.0
C22 C21 C20 120.0
C22 C21 H21A 120.0
C20 C21 H21A 120.0
C21 C22 C23 120.0
C21 C22 H22A 120.0
C23 C22 H22A 120.0
C22 C23 N7 120.0
C22 C23 N8 116.2(7)
N7 C23 N8 122.0(8)
C25 N8 C23 122.4(11)
C25 N8 C24 115.0(13)
C23 N8 C24 120.2(13)
N8 C24 H24A 109.5
N8 C24 H24B 109.5
H24A C24 H24B 109.5
N8 C24 H24C 109.5
H24A C24 H24C 109.5
H24B C24 H24C 109.5
C25 N9 C29 120.0
C25 N9 Ag3' 117.9(8)
C29 N9 Ag3' 119.3(8)
C25 N9 Ag3 118.8(7)
C29 N9 Ag3 119.8(7)
Ag3' N9 Ag3 4.8(6)
C26 C25 N9 120.0
C26 C25 N8 117.9(9)
N9 C25 N8 122.1(9)
C25 C26 C27 120.0
C25 C26 H26A 120.0
C27 C26 H26A 120.0
C26 C27 C28 120.0
C26 C27 H27A 120.0
C28 C27 H27A 120.0
C29 C28 C27 120.0
C29 C28 H28A 120.0
C27 C28 H28A 120.0
N10 C29 C28 124.3(12)
N10 C29 N9 114.3(12)
C28 C29 N9 120.0
C29 N10 C31 126.1(15)
C29 N10 C30 105.4(13)
C31 N10 C30 127.1(18)
N10 C30 H30A 109.5
N10 C30 H30B 109.5
H30A C30 H30B 109.5
N10 C30 H30C 109.5
H30A C30 H30C 109.5
H30B C30 H30C 109.5
C31 N11 C35 120.0
C31 N11 Ag5' 108.4(8)
C35 N11 Ag5' 111.6(8)
N11 C31 C32 120.0
N11 C31 N10 113.1(14)
C32 C31 N10 126.6(13)
C33 C32 C31 120.0
C33 C32 H32A 120.0
C31 C32 H32A 120.0
C34 C33 C32 120.0
C34 C33 H33A 120.0
C32 C33 H33A 120.0
C33 C34 C35 120.0
C33 C34 H34A 120.0
C35 C34 H34A 120.0
C34 C35 N11 120.0
C34 C35 N12 123.1(11)
N11 C35 N12 116.9(11)
C34 C35 Ag2' 80.4(7)
N11 C35 Ag2' 103.1(7)
N12 C35 Ag2' 89.6(9)
C1 N12 C35 126.6(13)
C1 N12 C36 111.2(14)
C35 N12 C36 122.2(14)
N12 C36 H36A 109.5
N12 C36 H36B 109.5
H36A C36 H36B 109.5
N12 C36 H36C 109.5
H36A C36 H36C 109.5
H36B C36 H36C 109.5
Ag3 S1 Ag2 102.8(4)
Ag3 S1 Ag1 95.5(3)
Ag2 S1 Ag1 103.0(3)
Ag3 S1 Ag3' 4.6(5)
Ag2 S1 Ag3' 106.2(5)
Ag1 S1 Ag3' 97.7(4)
Ag3 S1 Ag2' 93.2(5)
Ag2 S1 Ag2' 9.6(4)
Ag1 S1 Ag2' 103.5(6)
Ag3' S1 Ag2' 96.7(6)
Ag3 S1 Ag4 118.0(4)
Ag2 S1 Ag4 117.5(3)
Ag1 S1 Ag4 116.7(3)
Ag3' S1 Ag4 113.4(5)
Ag2' S1 Ag4 124.2(6)
Ag3 S1 Ag5 76.5(4)
Ag2 S1 Ag5 68.7(3)
Ag1 S1 Ag5 166.4(3)
Ag3' S1 Ag5 75.3(5)
Ag2' S1 Ag5 66.5(5)
Ag4 S1 Ag5 76.9(3)
Ag3 S1 Ag6 167.1(5)
Ag2 S1 Ag6 70.8(3)
Ag1 S1 Ag6 75.5(3)
Ag3' S1 Ag6 171.4(5)
Ag2' S1 Ag6 80.1(4)
Ag4 S1 Ag6 74.8(3)
Ag5 S1 Ag6 110.3(3)
O3 S2 O2 115.0(12)
O3 S2 O1 117.0(13)
O2 S2 O1 114.5(11)
O3 S2 C37 110.8(15)
O2 S2 C37 99.0(18)
O1 S2 C37 97(2)
S2 O1 Ag5' 128.1(18)
S2 O1 Ag5 125.5(15)
Ag5' O1 Ag5 19.0(3)
F13 C37 F11 104(4)
F13 C37 F12 103(4)
F11 C37 F12 103(4)
F13 C37 S2 115(3)
F11 C37 S2 115(3)
F12 C37 S2 115(3)
O3' S2' O2' 119.3(13)
O3' S2' O1' 118.2(14)
O2' S2' O1' 118.2(14)
O3' S2' C37' 97.2(17)
O2' S2' C37' 97.8(16)
O1' S2' C37' 95.6(11)
S2' O1' Ag4 138(4)
S2' O3' Ag5' 140(4)
S2' O3' Ag5 123(4)
Ag5' O3' Ag5 18.4(6)
F11' C37' F13' 118.0(10)
F11' C37' F12' 118.6(10)
F13' C37' F12' 117.5(10)
F11' C37' S2' 98.2(9)
F13' C37' S2' 98.0(9)
F12' C37' S2' 98.2(9)
O4 S3 O5 116.6(13)
O4 S3 O6 116.3(14)
O5 S3 O6 115.8(14)
O4 S3 C38 101.9(16)
O5 S3 C38 101.4(16)
O6 S3 C38 100.9(11)
S3 O5 Ag5 131(2)
S3 O5 Ag5' 139(2)
Ag5 O5 Ag5' 19.3(3)
S3 O6 Ag4 122.9(14)
C38 F22 Ag6 173(3)
C38 F22 Ag6' 151(4)
Ag6 F22 Ag6' 23.7(4)
F21 C38 F23 112(3)
F21 C38 F22 112(3)
F23 C38 F22 111(3)
F21 C38 S3 107(3)
F23 C38 S3 107(3)
F22 C38 S3 107(3)
O5' S3' O4' 113.7(12)
O5' S3' O6' 112.3(13)
O4' S3' O6' 111.7(12)
O5' S3' C38' 112.3(15)
O4' S3' C38' 103.4(16)
O6' S3' C38' 102(2)
S3' O5' Ag6 131.7(15)
S3' O5' Ag6' 145.4(18)
Ag6 O5' Ag6' 20.6(4)
S3' O6' Ag4 123.8(15)
C38' F23' Ag5 155(4)
C38' F23' Ag5' 175(4)
Ag5 F23' Ag5' 20.7(4)
F22' C38' F23' 97(3)
F22' C38' F21' 98(3)
F23' C38' F21' 98(3)
F22' C38' S3' 118.8(19)
F23' C38' S3' 117(3)
F21' C38' S3' 123(5)
O9 S4 O7 110.1(10)
O9 S4 O8 111.3(11)
O7 S4 O8 110.7(11)
O9 S4 C39 107.9(11)
O7 S4 C39 110.1(12)
O8 S4 C39 106.6(10)
S4 O7 Ag4 148.7(15)
O8' S4' O7' 111.7(14)
O8' S4' O9' 111.6(13)
O7' S4' O9' 111.5(13)
O8' S4' C39 102.1(17)
O7' S4' C39 109(2)
O9' S4' C39 110.2(14)
C39 F31 Ag6' 143(3)
C39 F31 Ag6 141(2)
Ag6' F31 Ag6 21.7(4)
F33 C39 F31 118.4(16)
F33 C39 F32 112.6(17)
F31 C39 F32 111.3(17)
F33 C39 S4' 114.6(16)
F31 C39 S4' 107.2(19)
F32 C39 S4' 89(4)
F33 C39 S4 127.2(14)
F31 C39 S4 89.9(18)
F32 C39 S4 94(4)
S4' C39 S4 17.4(8)
O10' C40 O10 132(4)

loop_
_geom_bond_atom_site_label_1
_geom_bond_atom_site_label_2
_geom_bond_distance
Ag1 N5 2.173(8)
Ag1 S1 2.302(9)
Ag1 Ag6 3.043(7)
Ag1 Ag3 3.376(9)
Ag2 N1 2.161(9)
Ag2 S1 2.276(8)
Ag2 Ag5 2.760(6)
Ag2 Ag6 2.869(10)
Ag2 Ag6' 3.319(15)
Ag2' N1 2.167(18)
Ag2' S1 2.408(18)
Ag2' C35 2.612(19)
Ag2' Ag5 2.75(2)
Ag2' Ag6 3.258(17)
Ag2' Ag5' 3.36(2)
Ag3 N9 2.230(13)
Ag3 S1 2.257(11)
Ag3 Ag5 3.015(10)
Ag3' N9 2.083(16)
Ag3' S1 2.397(14)
Ag3' Ag5 3.050(15)
Ag4 O1' 2.16(5)
Ag4 O7 2.32(2)
Ag4 O6 2.40(2)
Ag4 O6' 2.42(3)
Ag4 S1 2.478(8)
Ag4 Ag6 3.115(11)
Ag4 Ag5 3.153(6)
Ag5 Ag5' 0.826(8)
Ag5 F23' 2.18(4)
Ag5 O5 2.28(3)
Ag5 O1 2.43(3)
Ag5 O3' 2.54(6)
Ag5 S1 2.591(11)
Ag5' O1 2.07(3)
Ag5' O3' 2.20(5)
Ag5' F23' 2.33(3)
Ag5' N11 2.415(16)
Ag5' O5 2.49(3)
Ag6' Ag6 0.805(11)
Ag6' F22 2.00(2)
Ag6' F31 2.12(3)
Ag6' N3 2.195(15)
Ag6' O5' 2.26(3)
Ag6 F22 1.86(3)
Ag6 F31 2.16(3)
Ag6 O5' 2.24(3)
Ag6 N3 2.550(12)
Ag6 S1 2.648(12)
N1 C1 1.3900
N1 C5 1.3900
C1 N12 1.381(18)
C1 C2 1.3900
C2 C3 1.3900
C2 H2A 0.9300
C3 C4 1.3900
C3 H3A 0.9300
C4 C5 1.3900
C4 H4A 0.9300
C5 N2 1.39(3)
N2 C7 1.45(3)
N2 C6 1.59(5)
C6 H6A 0.9600
C6 H6B 0.9600
C6 H6C 0.9600
N3 C7 1.3900
N3 C11 1.3900
C7 C8 1.3900
C8 C9 1.3900
C8 H8A 0.9300
C9 C10 1.3900
C9 H9A 0.9300
C10 C11 1.3900
C10 H10A 0.9300
C11 N4 1.307(19)
N4 C12 1.46(3)
N4 C13 1.45(2)
C12 H12A 0.9600
C12 H12B 0.9600
C12 H12C 0.9600
N5 C13 1.3900
N5 C17 1.3900
C13 C14 1.3900
C14 C15 1.3900
C14 H14A 0.9300
C15 C16 1.3900
C15 H15A 0.9300
C16 C17 1.3900
C16 H16A 0.9300
C17 N6 1.366(15)
N6 C19 1.332(16)
N6 C18 1.41(2)
C18 H18A 0.9600
C18 H18B 0.9600
C18 H18C 0.9600
N7 C19 1.3900
N7 C23 1.3900
C19 C20 1.3900
C20 C21 1.3900
C20 H20A 0.9300
C21 C22 1.3900
C21 H21A 0.9300
C22 C23 1.3900
C22 H22A 0.9300
C23 N8 1.502(13)
N8 C25 1.391(15)
N8 C24 1.54(3)
C24 H24A 0.9600
C24 H24B 0.9600
C24 H24C 0.9600
N9 C25 1.3900
N9 C29 1.3900
C25 C26 1.3900
C26 C27 1.3900
C26 H26A 0.9300
C27 C28 1.3900
C27 H27A 0.9300
C28 C29 1.3900
C28 H28A 0.9300
C29 N10 1.26(2)
N10 C31 1.43(2)
N10 C30 1.506(10)
C30 H30A 0.9600
C30 H30B 0.9600
C30 H30C 0.9600
N11 C31 1.3900
N11 C35 1.3900
C31 C32 1.3900
C32 C33 1.3900
C32 H32A 0.9300
C33 C34 1.3900
C33 H33A 0.9300
C34 C35 1.3900
C34 H34A 0.9300
C35 N12 1.400(18)
N12 C36 1.541(19)
C36 H36A 0.9600
C36 H36B 0.9600
C36 H36C 0.9600
S2 O3 1.534(19)
S2 O2 1.56(2)
S2 O1 1.56(2)
S2 C37 1.79(5)
F11 C37 1.332(9)
F12 C37 1.333(9)
F13 C37 1.332(9)
S2' O3' 1.34(5)
S2' O2' 1.34(4)
S2' O1' 1.34(4)
S2' C37' 1.793(10)
F11' C37' 1.711(19)
F12' C37' 1.717(19)
F13' C37' 1.718(19)
S3 O4 1.43(3)
S3 O5 1.44(3)
S3 O6 1.44(2)
S3 C38 1.91(8)
F21 C38 1.35(3)
F22 C38 1.35(3)
F23 C38 1.35(3)
S3' O5' 1.418(19)
S3' O4' 1.432(19)
S3' O6' 1.44(2)
S3' C38' 1.797(10)
F21' C38' 1.31(3)
F22' C38' 1.30(2)
F23' C38' 1.31(3)
S4 O9 1.461(17)
S4 O7 1.475(17)
S4 O8 1.485(18)
S4 C39 1.801(9)
S4' O8' 1.41(2)
S4' O7' 1.42(2)
S4' O9' 1.42(2)
S4' C39 1.799(10)
F31 C39 1.33(2)
F32 C39 1.36(2)
F33 C39 1.302(16)
C40 O10' 1.53(4)
C40 O10 1.53(4)
